data_1532432
loop_
_publ_author_name
'Zhang, F.X.'
'Xu, F.F.'
'Leithe-Jasper, A.'
'Mori, T.'
'Salamakha, P.'
'Sato, A.'
'Tanaka, T.'
'Bando, Y.'

_publ_section_title
;
 Incorporation of carbon atoms in rare earth boron-rich solids and
 formation of superstructures
;
_journal_name_full 'Journal of Alloys Compd.'
_journal_page_first 120
_journal_page_last 127
_journal_volume 337
_journal_year 2002
_chemical_formula_sum 'C0.8 B14 Y0.6'
_chemical_name_systematic 'Y0.6 B14 C0.8'
_space_group_IT_number 12
_symmetry_space_group_name_Hall '-I 2y'
_symmetry_space_group_name_H-M 'I 1 2/m 1'
_cell_angle_alpha 90
_cell_angle_beta 90.46
_cell_angle_gamma 90
_cell_formula_units_Z 4
_cell_length_a 8.278
_cell_length_b 10.327
_cell_length_c 5.86
_cell_volume 500.937
_citation_journal_id_ASTM JALCEU
_cod_data_source_file Zhang_JALCEU_2002_453.cif
_cod_data_source_block C0.8B14Y0.6
_cod_original_cell_volume 500.9371
_cod_original_sg_symbol_Hall '-C 2y (x,y,-x+z)'
_cod_database_code 1532432

loop_
_symmetry_equiv_pos_as_xyz
x,y,z
-x,y,-z
-x,-y,-z
x,-y,z
x+1/2,y+1/2,z+1/2
-x+1/2,y+1/2,-z+1/2
-x+1/2,-y+1/2,-z+1/2
x+1/2,-y+1/2,z+1/2

loop_
_atom_site_label
_atom_site_type_symbol
_atom_site_fract_x
_atom_site_fract_y
_atom_site_fract_z
_atom_site_occupancy
_atom_site_U_iso_or_equiv
B3 B 0.2108 0.3288 0.0015 1 0.0
B4 B 0.4148 0.3008 -0.0903 1 0.0
Y1 Y 0.4 0.5 0.2838 0.282 0.0
B7 B 0.6394 0.1028 0.7523 1 0.0
B6 B 0.2106 0.0847 0.7484 1 0.0
B2 B 0.4122 0.1515 0.7471 1 0.0
C2 C 0.513 0 0.856 0.169 0.0
B1 B 0.291 0.1665 -0.0031 1 0.0
C1 C 0.5129 0 0.6432 0.632 0.0
B5 B 0.4146 0.3026 0.59 1 0.0
Y2 Y 0.4008 0.5 0.2102 0.319 0.0
